data_2237507
loop_
_publ_author_name
'Thanigaimani, Kaliyaperumal'
'Khalib, Nuridayanti Che'
'Arshad, Suhana'
'Razak, Ibrahim Abdul'

_publ_section_title
;
 5-Amino-6-methylquinolin-1-ium hydrogen malonate--malonic acid (2/1)
;
_journal_coeditor_code IS5233
_journal_issue 3
_journal_name_full 'Acta Crystallographica Section E'
_journal_page_first o319
_journal_page_last o320
_journal_paper_doi 10.1107/S1600536813002547
_journal_volume 69
_journal_year 2013
_chemical_formula_iupac '2C10 H11 N2 +, 2C3 H3 O4 -, C3 H4 O4'
_chemical_formula_moiety '2(C10 H11 N2 +), 2(C3 H3 O4 -), C3 H4 O4'
_chemical_formula_sum 'C29 H32 N4 O12'
_chemical_formula_weight 628.59
_chemical_name_common
;
5-Amino-6-methylquinolin-1-ium hydrogen malonate--malonic acid (2/1)
;
_chemical_name_systematic
;
5-Amino-6-methylquinolin-1-ium 2-carboxyacetate--malonic acid (2/1)
;
_space_group_IT_number 15
_symmetry_cell_setting monoclinic
_symmetry_space_group_name_Hall '-C 2yc'
_symmetry_space_group_name_H-M 'C 1 2/c 1'
_atom_sites_solution_hydrogens geom
_atom_sites_solution_primary direct
_atom_sites_solution_secondary difmap
_audit_creation_method SHELXL-97
_cell_angle_alpha 90.00
_cell_angle_beta 95.321(3)
_cell_angle_gamma 90.00
_cell_formula_units_Z 4
_cell_length_a 24.701(2)
_cell_length_b 4.8530(4)
_cell_length_c 25.063(2)
_cell_measurement_reflns_used 5351
_cell_measurement_temperature 297(2)
_cell_measurement_theta_max 25.59
_cell_measurement_theta_min 3.27
_cell_volume 2991.5(4)
_computing_cell_refinement 'SAINT (Bruker, 2009)'
_computing_data_collection 'APEX2 (Bruker, 2009)'
_computing_data_reduction 'SAINT (Bruker, 2009)'
_computing_molecular_graphics 'SHELXTL (Sheldrick, 2008)'
_computing_publication_material
;
SHELXTL (Sheldrick, 2008) and PLATON (Spek, 2009)
;
_computing_structure_refinement 'SHELXTL (Sheldrick, 2008)'
_computing_structure_solution 'SHELXTL (Sheldrick, 2008)'
_diffrn_ambient_temperature 297(2)
_diffrn_measured_fraction_theta_full 0.999
_diffrn_measured_fraction_theta_max 0.999
_diffrn_measurement_device_type
;
Bruker SMART APEXII DUO CCD area-detector
;
_diffrn_measurement_method '\f and \w scans'
_diffrn_radiation_monochromator graphite
_diffrn_radiation_source 'fine-focus sealed tube'
_diffrn_radiation_type MoK\a
_diffrn_radiation_wavelength 0.71073
_diffrn_reflns_av_R_equivalents 0.0382
_diffrn_reflns_av_sigmaI/netI 0.0240
_diffrn_reflns_limit_h_max 32
_diffrn_reflns_limit_h_min -31
_diffrn_reflns_limit_k_max 6
_diffrn_reflns_limit_k_min -6
_diffrn_reflns_limit_l_max 33
_diffrn_reflns_limit_l_min -33
_diffrn_reflns_number 25870
_diffrn_reflns_theta_full 28.60
_diffrn_reflns_theta_max 28.60
_diffrn_reflns_theta_min 1.63
_diffrn_standards_number 0
_exptl_absorpt_coefficient_mu 0.110
_exptl_absorpt_correction_T_max 0.9901
_exptl_absorpt_correction_T_min 0.9624
_exptl_absorpt_correction_type multi-scan
_exptl_absorpt_process_details '(<i>SADABS</i>; Bruker, 2009)'
_exptl_crystal_colour orange
_exptl_crystal_density_diffrn 1.396
_exptl_crystal_density_method 'not measured'
_exptl_crystal_description block
_exptl_crystal_F_000 1320
_exptl_crystal_size_max 0.35
_exptl_crystal_size_mid 0.24
_exptl_crystal_size_min 0.09
_refine_diff_density_max 0.180
_refine_diff_density_min -0.196
_refine_ls_extinction_method none
_refine_ls_goodness_of_fit_ref 1.029
_refine_ls_hydrogen_treatment mixed
_refine_ls_matrix_type full
_refine_ls_number_parameters 225
_refine_ls_number_reflns 3835
_refine_ls_number_restraints 1
_refine_ls_restrained_S_all 1.031
_refine_ls_R_factor_all 0.0719
_refine_ls_R_factor_gt 0.0455
_refine_ls_shift/su_max 0.000
_refine_ls_shift/su_mean 0.000
_refine_ls_structure_factor_coef Fsqd
_refine_ls_weighting_details 'calc w=1/[\s^2^(Fo^2^)+(0.0604P)^2^+1.0717P] where P=(Fo^2^+2Fc^2^)/3'
_refine_ls_weighting_scheme calc
_refine_ls_wR_factor_gt 0.1113
_refine_ls_wR_factor_ref 0.1300
_reflns_number_gt 2644
_reflns_number_total 3835
_reflns_threshold_expression I>2\s(I)
_cod_data_source_file is5233.cif
_cod_data_source_block I
_cod_original_cell_volume 2991.4(4)
_cod_original_sg_symbol_H-M 'C 2/c'
_cod_database_code 2237507
_cod_database_fobs_code 2237507

loop_
_symmetry_equiv_pos_as_xyz
'x, y, z'
'-x, y, -z+1/2'
'x+1/2, y+1/2, z'
'-x+1/2, y+1/2, -z+1/2'
'-x, -y, -z'
'x, -y, z-1/2'
'-x+1/2, -y+1/2, -z'
'x+1/2, -y+1/2, z-1/2'

loop_
_atom_site_type_symbol
_atom_site_label
_atom_site_fract_x
_atom_site_fract_y
_atom_site_fract_z
_atom_site_U_iso_or_equiv
_atom_site_adp_type
_atom_site_calc_flag
_atom_site_refinement_flags
_atom_site_occupancy
_atom_site_symmetry_multiplicity
O O1 -0.13586(5) 0.9772(3) 0.04300(6) 0.0754(4) Uani d . 1 1
O O2 -0.07247(5) 0.7142(3) 0.01501(6) 0.0746(4) Uani d D 1 1
O O3 0.04562(4) 1.0469(3) 0.11941(5) 0.0646(3) Uani d . 1 1
O O4 0.02278(5) 0.7599(3) 0.05274(5) 0.0690(4) Uani d . 1 1
O O5 -0.04221(5) 0.5560(3) 0.16694(5) 0.0732(4) Uani d . 1 1
O O6 0.03881(5) 0.3951(3) 0.19696(5) 0.0709(4) Uani d . 1 1
N N1 0.14556(5) 0.8482(3) 0.09860(5) 0.0512(3) Uani d . 1 1
N N2 0.34061(6) 0.9024(4) 0.12530(7) 0.0632(4) Uani d . 1 1
C C1 0.14687(6) 0.6550(4) 0.06193(7) 0.0565(4) Uani d . 1 1
H H1A 0.1144 0.5844 0.0456 0.068 Uiso calc R 1 1
C C2 0.19582(6) 0.5552(4) 0.04724(7) 0.0565(4) Uani d . 1 1
H H2A 0.1966 0.4172 0.0216 0.068 Uiso calc R 1 1
C C3 0.24305(6) 0.6638(3) 0.07126(6) 0.0513(4) Uani d . 1 1
H H3A 0.2762 0.5997 0.0614 0.062 Uiso calc R 1 1
C C4 0.24260(5) 0.8699(3) 0.11047(6) 0.0444(3) Uani d . 1 1
C C5 0.29079(6) 0.9876(3) 0.13779(6) 0.0475(3) Uani d . 1 1
C C6 0.28603(6) 1.1839(4) 0.17747(6) 0.0535(4) Uani d . 1 1
C C7 0.23408(7) 1.2695(4) 0.18874(7) 0.0577(4) Uani d . 1 1
H H7A 0.2314 1.4035 0.2149 0.069 Uiso calc R 1 1
C C8 0.18716(6) 1.1662(4) 0.16329(6) 0.0546(4) Uani d . 1 1
H H8A 0.1534 1.2292 0.1716 0.066 Uiso calc R 1 1
C C9 0.19147(6) 0.9639(3) 0.12455(6) 0.0456(3) Uani d . 1 1
C C10 0.33584(8) 1.3009(5) 0.20828(8) 0.0752(6) Uani d . 1 1
H H10A 0.3588 1.3832 0.1838 0.113 Uiso calc R 1 1
H H10B 0.3553 1.1561 0.2278 0.113 Uiso calc R 1 1
H H10C 0.3253 1.4381 0.2329 0.113 Uiso calc R 1 1
C C11 -0.08862(6) 0.9118(3) 0.04500(6) 0.0519(4) Uani d . 1 1
C C12 -0.04600(6) 1.0564(4) 0.08107(7) 0.0542(4) Uani d . 1 1
H H12A -0.0578 1.0564 0.1169 0.065 Uiso calc R 1 1
H H12B -0.0449 1.2470 0.0696 0.065 Uiso calc R 1 1
C C13 0.01154(6) 0.9451(3) 0.08464(7) 0.0518(4) Uani d . 1 1
C C14 -0.00419(6) 0.5507(3) 0.20023(6) 0.0508(4) Uani d . 1 1
C C15 0.0000 0.7256(5) 0.2500 0.0577(6) Uani d S 1 2
H H15A -0.0318 0.8431 0.2497 0.069 Uiso calc PR 1 1
H H1N2 0.3459(8) 0.782(5) 0.0986(8) 0.076(6) Uiso d . 1 1
H H1N1 0.1100(8) 0.914(4) 0.1093(8) 0.076(6) Uiso d . 1 1
H H2N2 0.3720(10) 0.970(5) 0.1407(9) 0.087(7) Uiso d . 1 1
H H1O2 -0.0377(4) 0.708(5) 0.0215(9) 0.101(8) Uiso d D 1 1
H H106 0.0359(11) 0.277(6) 0.1633(11) 0.118(9) Uiso d . 1 1

loop_
_atom_site_aniso_label
_atom_site_aniso_U_11
_atom_site_aniso_U_22
_atom_site_aniso_U_33
_atom_site_aniso_U_12
_atom_site_aniso_U_13
_atom_site_aniso_U_23
O1 0.0428(6) 0.0887(9) 0.0941(9) 0.0145(6) 0.0024(6) -0.0245(8)
O2 0.0540(7) 0.0738(8) 0.0968(10) 0.0054(6) 0.0106(7) -0.0355(7)
O3 0.0419(6) 0.0825(8) 0.0691(7) 0.0156(6) 0.0030(5) -0.0146(6)
O4 0.0498(6) 0.0737(8) 0.0849(8) 0.0168(6) 0.0147(6) -0.0213(7)
O5 0.0489(6) 0.0961(10) 0.0726(8) 0.0098(6) -0.0045(6) -0.0194(7)
O6 0.0606(7) 0.0848(9) 0.0654(8) 0.0233(7) -0.0046(6) -0.0097(7)
N1 0.0367(6) 0.0633(8) 0.0538(7) 0.0116(6) 0.0049(5) 0.0025(6)
N2 0.0379(7) 0.0767(10) 0.0755(10) 0.0060(7) 0.0072(7) -0.0156(8)
C1 0.0425(8) 0.0668(10) 0.0592(9) 0.0066(7) -0.0009(7) 0.0000(8)
C2 0.0486(8) 0.0628(10) 0.0578(9) 0.0086(7) 0.0039(7) -0.0074(8)
C3 0.0419(8) 0.0590(9) 0.0537(9) 0.0118(7) 0.0084(6) -0.0010(7)
C4 0.0382(7) 0.0500(8) 0.0457(7) 0.0089(6) 0.0080(6) 0.0074(6)
C5 0.0400(7) 0.0524(8) 0.0507(8) 0.0071(6) 0.0076(6) 0.0063(7)
C6 0.0490(8) 0.0601(9) 0.0522(9) 0.0032(7) 0.0084(6) 0.0002(7)
C7 0.0597(10) 0.0624(10) 0.0525(9) 0.0095(8) 0.0131(7) -0.0059(8)
C8 0.0469(8) 0.0654(10) 0.0530(9) 0.0148(7) 0.0127(7) 0.0013(7)
C9 0.0380(7) 0.0535(8) 0.0457(8) 0.0103(6) 0.0068(6) 0.0090(6)
C10 0.0613(11) 0.0880(14) 0.0763(12) -0.0041(10) 0.0059(9) -0.0216(11)
C11 0.0458(8) 0.0521(8) 0.0588(9) 0.0081(7) 0.0097(7) -0.0027(7)
C12 0.0461(8) 0.0580(9) 0.0580(9) 0.0166(7) 0.0023(7) -0.0075(7)
C13 0.0422(8) 0.0588(9) 0.0555(9) 0.0132(7) 0.0104(7) 0.0015(7)
C14 0.0442(8) 0.0558(9) 0.0529(8) 0.0000(7) 0.0066(6) 0.0047(7)
C15 0.0634(14) 0.0508(12) 0.0581(13) 0.000 0.0020(11) 0.000

loop_
_atom_type_symbol
_atom_type_description
_atom_type_scat_dispersion_real
_atom_type_scat_dispersion_imag
_atom_type_scat_source
C C 0.0033 0.0016 'International Tables Vol C Tables 4.2.6.8 and 6.1.1.4'
H H 0.0000 0.0000 'International Tables Vol C Tables 4.2.6.8 and 6.1.1.4'
N N 0.0061 0.0033 'International Tables Vol C Tables 4.2.6.8 and 6.1.1.4'
O O 0.0106 0.0060 'International Tables Vol C Tables 4.2.6.8 and 6.1.1.4'

loop_
_geom_angle_atom_site_label_1
_geom_angle_atom_site_label_2
_geom_angle_atom_site_label_3
_geom_angle_site_symmetry_1
_geom_angle_site_symmetry_3
_geom_angle
C11 O2 H1O2 . . 105.8(17)
C14 O6 H106 . . 112.4(15)
C1 N1 C9 . . 123.32(13)
C1 N1 H1N1 . . 119.8(12)
C9 N1 H1N1 . . 116.9(12)
C5 N2 H1N2 . . 124.0(13)
C5 N2 H2N2 . . 123.7(15)
H1N2 N2 H2N2 . . 112.1(19)
N1 C1 C2 . . 120.93(15)
N1 C1 H1A . . 119.5
C2 C1 H1A . . 119.5
C3 C2 C1 . . 118.60(16)
C3 C2 H2A . . 120.7
C1 C2 H2A . . 120.7
C2 C3 C4 . . 121.41(14)
C2 C3 H3A . . 119.3
C4 C3 H3A . . 119.3
C3 C4 C9 . . 117.96(13)
C3 C4 C5 . . 123.90(13)
C9 C4 C5 . . 118.13(14)
N2 C5 C6 . . 120.70(15)
N2 C5 C4 . . 119.77(15)
C6 C5 C4 . . 119.52(13)
C5 C6 C7 . . 119.12(15)
C5 C6 C10 . . 120.49(15)
C7 C6 C10 . . 120.39(16)
C8 C7 C6 . . 123.39(16)
C8 C7 H7A . . 118.3
C6 C7 H7A . . 118.3
C7 C8 C9 . . 117.92(14)
C7 C8 H8A . . 121.0
C9 C8 H8A . . 121.0
N1 C9 C8 . . 120.35(13)
N1 C9 C4 . . 117.77(14)
C8 C9 C4 . . 121.88(14)
C6 C10 H10A . . 109.5
C6 C10 H10B . . 109.5
H10A C10 H10B . . 109.5
C6 C10 H10C . . 109.5
H10A C10 H10C . . 109.5
H10B C10 H10C . . 109.5
O1 C11 O2 . . 121.09(16)
O1 C11 C12 . . 121.68(14)
O2 C11 C12 . . 117.22(13)
C11 C12 C13 . . 118.13(14)
C11 C12 H12A . . 107.8
C13 C12 H12A . . 107.8
C11 C12 H12B . . 107.8
C13 C12 H12B . . 107.8
H12A C12 H12B . . 107.1
O4 C13 O3 . . 123.50(14)
O4 C13 C12 . . 118.75(15)
O3 C13 C12 . . 117.74(14)
O5 C14 O6 . . 123.80(16)
O5 C14 C15 . . 123.69(14)
O6 C14 C15 . . 112.50(13)
C14 C15 C14 . 2 111.30(19)
C14 C15 H15A . . 109.4
C14 C15 H15A 2 . 109.4

loop_
_geom_bond_atom_site_label_1
_geom_bond_atom_site_label_2
_geom_bond_site_symmetry_2
_geom_bond_distance
O1 C11 . 1.2060(18)
O2 C11 . 1.3037(19)
O2 H1O2 . 0.859(10)
O3 C13 . 1.2556(19)
O4 C13 . 1.2511(19)
O5 C14 . 1.1973(19)
O6 C14 . 1.3119(19)
O6 H106 . 1.02(3)
N1 C1 . 1.316(2)
N1 C9 . 1.374(2)
N1 H1N1 . 0.99(2)
N2 C5 . 1.3619(19)
N2 H1N2 . 0.91(2)
N2 H2N2 . 0.90(2)
C1 C2 . 1.384(2)
C1 H1A . 0.9300
C2 C3 . 1.368(2)
C2 H2A . 0.9300
C3 C4 . 1.403(2)
C3 H3A . 0.9300
C4 C9 . 1.4178(19)
C4 C5 . 1.436(2)
C5 C6 . 1.390(2)
C6 C7 . 1.402(2)
C6 C10 . 1.502(2)
C7 C8 . 1.365(2)
C7 H7A . 0.9300
C8 C9 . 1.392(2)
C8 H8A . 0.9300
C10 H10A . 0.9600
C10 H10B . 0.9600
C10 H10C . 0.9600
C11 C12 . 1.497(2)
C12 C13 . 1.515(2)
C12 H12A . 0.9700
C12 H12B . 0.9700
C14 C15 . 1.504(2)
C15 C14 2 1.505(2)
C15 H15A . 0.9700

loop_
_geom_hbond_atom_site_label_D
_geom_hbond_atom_site_label_H
_geom_hbond_atom_site_label_A
_geom_hbond_site_symmetry_A
_geom_hbond_distance_DH
_geom_hbond_distance_HA
_geom_hbond_distance_DA
_geom_hbond_angle_DHA
_geom_hbond_publ_flag
N1 H1N1 O3 . 1.00(2) 1.76(2) 2.7450(17) 172.3(18) yes
O2 H1O2 O4 . 0.860(11) 1.641(14) 2.4630(18) 159(2) yes
C1 H1A O4 . 0.93 2.44 3.095(2) 127 yes
N2 H1N2 O1 3_545 0.91(2) 2.11(2) 3.012(2) 173.4(18) yes
N2 H2N2 O5 3 0.90(2) 2.20(2) 3.076(2) 166(2) yes
O6 H106 O3 1_545 1.02(3) 1.60(3) 2.5927(19) 164(2) yes
C1 H1A O2 5_565 0.93 2.28 3.106(2) 148 yes
C3 H3A O1 3_545 0.93 2.34 3.2648(19) 174 yes

loop_
_geom_torsion_atom_site_label_1
_geom_torsion_atom_site_label_2
_geom_torsion_atom_site_label_3
_geom_torsion_atom_site_label_4
_geom_torsion_site_symmetry_4
_geom_torsion
C9 N1 C1 C2 . 0.1(3)
N1 C1 C2 C3 . -0.7(3)
C1 C2 C3 C4 . 0.7(3)
C2 C3 C4 C9 . -0.2(2)
C2 C3 C4 C5 . 178.70(15)
C3 C4 C5 N2 . 1.1(2)
C9 C4 C5 N2 . -179.97(14)
C3 C4 C5 C6 . -177.67(14)
C9 C4 C5 C6 . 1.2(2)
N2 C5 C6 C7 . 179.13(16)
C4 C5 C6 C7 . -2.1(2)
N2 C5 C6 C10 . -1.5(3)
C4 C5 C6 C10 . 177.31(16)
C5 C6 C7 C8 . 1.2(3)
C10 C6 C7 C8 . -178.19(18)
C6 C7 C8 C9 . 0.6(3)
C1 N1 C9 C8 . -179.50(15)
C1 N1 C9 C4 . 0.5(2)
C7 C8 C9 N1 . 178.46(15)
C7 C8 C9 C4 . -1.5(2)
C3 C4 C9 N1 . -0.4(2)
C5 C4 C9 N1 . -179.35(13)
C3 C4 C9 C8 . 179.55(14)
C5 C4 C9 C8 . 0.6(2)
O1 C11 C12 C13 . 174.80(16)
O2 C11 C12 C13 . -6.3(2)
C11 C12 C13 O4 . 8.8(2)
C11 C12 C13 O3 . -171.96(15)
O5 C14 C15 C14 2 119.16(18)
O6 C14 C15 C14 2 -61.88(12)
